data_7716292
loop_
_publ_author_name
'Regueiro, Alejandro'
'Garc&#xed;a-L&#xf3;pez, V&#xed;ctor'
'Forment-Aliaga, Alicia'
'Clemente-Le&#xf3;n, Miguel'

_publ_section_title
;
 Chiral spin-crossover complexes based on an enantiopure Schiff base
 ligand with three chiral carbon centers.
;
_journal_issue 25
_journal_name_full 'Dalton transactions (Cambridge, England : 2003)'
_journal_page_first 10637
_journal_page_last 10643
_journal_paper_doi 10.1039/d4dt00924j
_journal_volume 53
_journal_year 2024
_chemical_formula_moiety 'C23 H26 Fe N6 O Se2'
_chemical_formula_sum 'C23 H26 Fe N6 O Se2'
_chemical_formula_weight 616.27
_space_group_crystal_system monoclinic
_space_group_IT_number 4
_space_group_name_Hall 'P 2yb'
_space_group_name_H-M_alt 'P 1 21 1'
_atom_sites_solution_hydrogens geom
_atom_sites_solution_primary dual
_audit_creation_date 2023-05-16
_audit_creation_method
;
Olex2 1.2
(compiled May 18 2018 14:05:52 for OlexSys, GUI svn.r5506)
;
_audit_update_record
;
2024-05-02 deposited with the CCDC.	2024-06-03 downloaded from the CCDC.
;
_cell_angle_alpha 90
_cell_angle_beta 97.426(7)
_cell_angle_gamma 90
_cell_formula_units_Z 2
_cell_length_a 9.0291(6)
_cell_length_b 14.7931(10)
_cell_length_c 9.9962(7)
_cell_measurement_reflns_used 2464
_cell_measurement_temperature 400.00(10)
_cell_measurement_theta_max 17.2350
_cell_measurement_theta_min 3.1690
_cell_volume 1323.98(16)
_computing_cell_refinement 'CrysAlisPro 1.171.41.109a (Rigaku OD, 2021)'
_computing_data_collection 'CrysAlisPro 1.171.41.109a (Rigaku OD, 2021)'
_computing_data_reduction 'CrysAlisPro 1.171.41.109a (Rigaku OD, 2021)'
_computing_molecular_graphics 'Olex2 (Dolomanov et al., 2009)'
_computing_publication_material 'Olex2 (Dolomanov et al., 2009)'
_computing_structure_refinement 'ShelXL (Sheldrick, 2015)'
_computing_structure_solution 'ShelXT (Sheldrick, 2015)'
_diffrn_ambient_environment air
_diffrn_ambient_temperature 400.00(10)
_diffrn_detector 'CCD plate'
_diffrn_detector_area_resol_mean 16.0267
_diffrn_detector_type Sapphire3
_diffrn_measured_fraction_theta_full 0.998
_diffrn_measured_fraction_theta_max 0.941
_diffrn_measurement_details
;
List of Runs (angles in degrees, time in seconds):

  # Type    Start    End  Width  t~exp~   \w     \q     \k     \f   Frames
#--------------------------------------------------------------------------
  1  \w    -37.00   6.00   1.00   15.00    --  -22.71 -77.00 -60.00   43
  2  \w      4.00  42.00   1.00   15.00    --  -22.71  77.00  30.00   38
  3  \w      3.00  33.00   1.00   15.00    --  -22.71  77.00-180.00   30
  4  \w    -91.00  -8.00   1.00   15.00    --  -22.71 -38.00 120.00   83
  5  \w    -44.00  46.00   1.00   15.00    --  -22.71  57.00 150.00   90
  6  \w    -34.00   9.00   1.00   15.00    --  -22.71 -77.00  60.00   43
  7  \w    -41.00   9.00   1.00   15.00    --  -22.71 -77.00-180.00   50
  8  \w     17.00  67.00   1.00   15.00    --   23.49 -99.00-150.00   50
  9  \w      2.00  90.00   1.00   15.00    --   23.49  57.00 -60.00   88
 10  \w    -15.00  67.00   1.00   15.00    --   23.49 -99.00  30.00   82
 11  \w    -45.00  37.00   1.00   15.00    --   23.49 -57.00 -90.00   82
 12  \w      2.00  93.00   1.00   15.00    --   23.49  57.00  60.00   91
;
_diffrn_measurement_device 'four-circle diffractometer'
_diffrn_measurement_device_type 'SuperNova, Single source at offset/far, Sapphire3'
_diffrn_measurement_method '\w scans'
_diffrn_orient_matrix_type 'CrysAlisPro convention (1999,Acta A55,543-557)'
_diffrn_orient_matrix_UB_11 0.0406288000
_diffrn_orient_matrix_UB_12 -0.0103866000
_diffrn_orient_matrix_UB_13 0.0635444000
_diffrn_orient_matrix_UB_21 -0.0624973000
_diffrn_orient_matrix_UB_22 -0.0237447000
_diffrn_orient_matrix_UB_23 0.0182249000
_diffrn_orient_matrix_UB_31 0.0265399000
_diffrn_orient_matrix_UB_32 -0.0404052000
_diffrn_orient_matrix_UB_33 -0.0273301000
_diffrn_radiation_monochromator mirror
_diffrn_radiation_probe x-ray
_diffrn_radiation_type MoK\a
_diffrn_radiation_wavelength 0.71073
_diffrn_reflns_av_R_equivalents 0.1142
_diffrn_reflns_av_unetI/netI 0.1731
_diffrn_reflns_Laue_measured_fraction_full 0.998
_diffrn_reflns_Laue_measured_fraction_max 0.941
_diffrn_reflns_limit_h_max 12
_diffrn_reflns_limit_h_min -12
_diffrn_reflns_limit_k_max 20
_diffrn_reflns_limit_k_min -20
_diffrn_reflns_limit_l_max 14
_diffrn_reflns_limit_l_min -14
_diffrn_reflns_number 22116
_diffrn_reflns_point_group_measured_fraction_full 0.998
_diffrn_reflns_point_group_measured_fraction_max 0.906
_diffrn_reflns_theta_full 25.242
_diffrn_reflns_theta_max 30.615
_diffrn_reflns_theta_min 2.862
_diffrn_source 'micro-focus sealed X-ray tube'
_diffrn_source_type 'SuperNova (Mo) X-ray Source'
_exptl_absorpt_coefficient_mu 3.345
_exptl_absorpt_correction_T_max 1.00000
_exptl_absorpt_correction_T_min 0.53673
_exptl_absorpt_correction_type multi-scan
_exptl_absorpt_process_details
;
CrysAlisPro 1.171.41.109a (Rigaku Oxford Diffraction, 2021)
Empirical absorption correction using spherical harmonics,
implemented in SCALE3 ABSPACK scaling algorithm.
;
_exptl_crystal_colour brown
_exptl_crystal_colour_primary brown
_exptl_crystal_density_diffrn 1.546
_exptl_crystal_description block
_exptl_crystal_F_000 616
_exptl_crystal_size_max 0.19
_exptl_crystal_size_mid 0.1
_exptl_crystal_size_min 0.1
_refine_diff_density_max 0.365
_refine_diff_density_min -0.329
_refine_diff_density_rms 0.058
_refine_ls_abs_structure_details
;
 Flack x determined using 642 quotients [(I+)-(I-)]/[(I+)+(I-)]
 (Parsons, Flack and Wagner, Acta Cryst. B69 (2013) 249-259).
;
_refine_ls_abs_structure_Flack -0.020(18)
_refine_ls_extinction_method none
_refine_ls_goodness_of_fit_ref 0.943
_refine_ls_hydrogen_treatment constr
_refine_ls_matrix_type full
_refine_ls_number_parameters 299
_refine_ls_number_reflns 7367
_refine_ls_number_restraints 1
_refine_ls_restrained_S_all 0.943
_refine_ls_R_factor_all 0.2473
_refine_ls_R_factor_gt 0.0675
_refine_ls_shift/su_max 0.000
_refine_ls_shift/su_mean 0.000
_refine_ls_structure_factor_coef Fsqd
_refine_ls_weighting_details 'w=1/[\s^2^(Fo^2^)+(0.0449P)^2^] where P=(Fo^2^+2Fc^2^)/3'
_refine_ls_weighting_scheme calc
_refine_ls_wR_factor_gt 0.1219
_refine_ls_wR_factor_ref 0.1869
_reflns_Friedel_coverage 0.860
_reflns_Friedel_fraction_full 0.999
_reflns_Friedel_fraction_max 0.869
_reflns_number_gt 2169
_reflns_number_total 7367
_reflns_threshold_expression 'I > 2\s(I)'
_cod_data_source_file d4dt00924j2.cif
_cod_data_source_block agrmor01_1a_vt_8_400_00_auto
_cod_depositor_comments 'Adding full bibliography for 7716275--7716292.cif.'
_cod_database_code 7716292
_shelx_shelxl_version_number 2018/1
_shelx_space_group_comment
;
The symmetry employed for this shelxl refinement is uniquely defined
by the following loop, which should always be used as a source of
symmetry information in preference to the above space-group names.
They are only intended as comments.
;
_shelx_estimated_absorpt_t_max 0.731
_shelx_estimated_absorpt_t_min 0.569
_reflns_odcompleteness_completeness 94.03
_reflns_odcompleteness_iscentric 1
_reflns_odcompleteness_theta 30.55
_olex2_refinement_description
;
1. Fixed Uiso
 At 1.2 times of:
  All C(H) groups, All C(H,H) groups, All N(H) groups
 At 1.5 times of:
  All C(H,H,H) groups
2.a Ternary CH refined with riding coordinates:
 N004(H004), C008(H008), C00C(H00C), C00M(H00M)
2.b Secondary CH2 refined with riding coordinates:
 C009(H00A,H00B), C00K(H00D,H00E), C00P(H00F,H00H), C00S(H00I,H00K), C00T(H00L,
 H00P)
2.c Aromatic/amide H refined with riding coordinates:
 C00G(H00G), C00J(H00J), C00N(H00N), C00O(H00O), C00Q(H00Q), C00R(H00R),
 C00U(H00U), C00W(H00W), C2(H2)
2.d Idealised Me refined as rotating group:
 C00V(H00S,H00T,H00V)
;
_olex2_submission_special_instructions 'No special instructions were received'
_oxdiff_exptl_absorpt_empirical_details
;
Empirical correction (ABSPACK) includes:
- Absorption correction using spherical harmonics
- Frame scaling
;
_oxdiff_exptl_absorpt_empirical_full_max 1.735
_oxdiff_exptl_absorpt_empirical_full_min 0.566

loop_
_space_group_symop_operation_xyz
'x, y, z'
'-x, y+1/2, -z'

loop_
_atom_site_label
_atom_site_type_symbol
_atom_site_fract_x
_atom_site_fract_y
_atom_site_fract_z
_atom_site_U_iso_or_equiv
_atom_site_adp_type
_atom_site_occupancy
_atom_site_site_symmetry_order
_atom_site_calc_flag
_atom_site_refinement_flags_posn
_atom_site_refinement_flags_adp
_atom_site_refinement_flags_occupancy
_atom_site_disorder_assembly
_atom_site_disorder_group
Se01 Se 0.2131(2) 0.41606(13) 0.27226(19) 0.1205(7) Uani 1 1 d . . . . .
Fe02 Fe 0.5541(2) 0.50998(15) 0.6851(2) 0.0842(6) Uani 1 1 d . . . . .
Se03 Se 0.7056(3) 0.18668(13) 0.7454(2) 0.1339(8) Uani 1 1 d . . . . .
N004 N 0.3649(11) 0.5464(7) 0.7989(10) 0.070(3) Uani 1 1 d . . . . .
H004 H 0.272568 0.519157 0.754246 0.084 Uiso 1 1 calc R . . . .
N005 N 0.5146(13) 0.6462(8) 0.6397(13) 0.084(3) Uani 1 1 d . . . . .
N006 N 0.6541(15) 0.5333(8) 0.8962(13) 0.091(4) Uani 1 1 d . . . . .
N007 N 0.7461(16) 0.5548(13) 0.5935(15) 0.112(5) Uani 1 1 d . . . . .
C008 C 0.3711(14) 0.6848(10) 0.6692(14) 0.077(4) Uani 1 1 d . . . . .
H008 H 0.292841 0.660044 0.602208 0.093 Uiso 1 1 calc R . . . .
C009 C 0.1917(14) 0.6772(11) 0.8380(15) 0.093(5) Uani 1 1 d . . . . .
H00A H 0.114338 0.650425 0.773691 0.112 Uiso 1 1 calc R . . . .
H00B H 0.177257 0.656275 0.927333 0.112 Uiso 1 1 calc R . . . .
C00A C 0.209(3) 0.3795(15) 0.893(2) 0.130(7) Uani 1 1 d . . . . .
N00B N 0.6269(17) 0.3787(11) 0.7071(15) 0.124(5) Uani 1 1 d . . . . .
C00C C 0.3453(14) 0.6464(9) 0.8056(14) 0.076(4) Uani 1 1 d . . . . .
H00C H 0.421893 0.670634 0.874636 0.091 Uiso 1 1 calc R . . . .
N00D N 0.4098(15) 0.4718(8) 0.5109(15) 0.102(4) Uani 1 1 d . . . . .
C00E C 0.742(2) 0.6424(17) 0.5557(18) 0.115(6) Uani 1 1 d . . . . .
C00F C 0.3338(17) 0.4516(11) 0.4142(17) 0.090(5) Uani 1 1 d . . . . .
C00G C 0.983(3) 0.542(3) 0.512(3) 0.182(15) Uani 1 1 d . . . . .
H00G H 1.067917 0.508522 0.500775 0.218 Uiso 1 1 calc R . . . .
C00H C 0.5586(19) 0.5278(10) 0.9887(16) 0.088(5) Uani 1 1 d . . . . .
C00I C 0.6602(19) 0.3043(12) 0.7239(16) 0.096(5) Uani 1 1 d . . . . .
C00J C 0.849(2) 0.5463(13) 1.075(2) 0.122(7) Uani 1 1 d . . . . .
H00J H 0.951075 0.551180 1.102589 0.146 Uiso 1 1 calc R . . . .
C00K C 0.3682(17) 0.4083(11) 0.9367(16) 0.100(5) Uani 1 1 d . . . . .
H00D H 0.431152 0.380381 0.876747 0.119 Uiso 1 1 calc R . . . .
H00E H 0.399090 0.384979 1.026636 0.119 Uiso 1 1 calc R . . . .
O00L O 0.1182(17) 0.4311(13) 0.847(2) 0.195(8) Uani 1 1 d . . . . .
C00M C 0.3966(15) 0.5105(11) 0.9380(14) 0.086(4) Uani 1 1 d . . . . .
H00M H 0.332809 0.540577 0.996714 0.103 Uiso 1 1 calc R . . . .
C00N C 0.759(3) 0.5445(15) 1.166(2) 0.149(10) Uani 1 1 d . . . . .
H00N H 0.795953 0.551749 1.256758 0.178 Uiso 1 1 calc R . . . .
C00O C 0.8015(19) 0.5413(12) 0.9387(17) 0.110(6) Uani 1 1 d . . . . .
H00O H 0.869995 0.543461 0.876801 0.132 Uiso 1 1 calc R . . . .
C00P C 0.178(2) 0.7789(13) 0.8323(19) 0.122(6) Uani 1 1 d . . . . .
H00F H 0.078406 0.796081 0.850209 0.146 Uiso 1 1 calc R . . . .
H00H H 0.249294 0.805305 0.901978 0.146 Uiso 1 1 calc R . . . .
C00Q C 0.6065(18) 0.6907(13) 0.5831(16) 0.103(5) Uani 1 1 d . . . . .
H00Q H 0.590147 0.751070 0.559666 0.124 Uiso 1 1 calc R . . . .
C00R C 0.8656(19) 0.5050(18) 0.5724(19) 0.140(8) Uani 1 1 d . . . . .
H00R H 0.870198 0.444696 0.598681 0.168 Uiso 1 1 calc R . . . .
C00S C 0.204(2) 0.8152(11) 0.6994(18) 0.114(6) Uani 1 1 d . . . . .
H00I H 0.197678 0.880611 0.700780 0.137 Uiso 1 1 calc R . . . .
H00K H 0.126976 0.793029 0.630381 0.137 Uiso 1 1 calc R . . . .
C00T C 0.3527(18) 0.7875(10) 0.6663(15) 0.094(5) Uani 1 1 d . . . . .
H00L H 0.429604 0.814549 0.730630 0.113 Uiso 1 1 calc R . . . .
H00P H 0.365482 0.809818 0.577244 0.113 Uiso 1 1 calc R . . . .
C00U C 0.606(2) 0.5315(11) 1.1259(17) 0.115(6) Uani 1 1 d . . . . .
H00U H 0.539344 0.525664 1.188790 0.138 Uiso 1 1 calc R . . . .
C00V C 0.167(3) 0.2847(16) 0.915(3) 0.208(12) Uani 1 1 d . . . . .
H00S H 0.234076 0.245035 0.876244 0.312 Uiso 1 1 calc GR . . . .
H00T H 0.066792 0.274477 0.872420 0.312 Uiso 1 1 calc GR . . . .
H00V H 0.172376 0.273045 1.009833 0.312 Uiso 1 1 calc GR . . . .
C00W C 0.967(3) 0.630(3) 0.469(3) 0.175(16) Uani 1 1 d . . . . .
H00W H 1.041209 0.654625 0.423022 0.210 Uiso 1 1 calc R . . . .
C2 C 0.847(3) 0.685(2) 0.4894(19) 0.173(11) Uani 1 1 d . . . . .
H2 H 0.838591 0.744645 0.461030 0.208 Uiso 1 1 calc R . . . .

loop_
_atom_site_aniso_label
_atom_site_aniso_U_11
_atom_site_aniso_U_22
_atom_site_aniso_U_33
_atom_site_aniso_U_23
_atom_site_aniso_U_13
_atom_site_aniso_U_12
Se01 0.1011(12) 0.1518(17) 0.1021(13) -0.0311(13) -0.0117(10) 0.0003(12)
Fe02 0.0744(12) 0.0975(14) 0.0781(13) -0.0131(12) 0.0000(10) 0.0138(12)
Se03 0.175(2) 0.1046(13) 0.1233(17) 0.0044(12) 0.0256(14) 0.0060(14)
N004 0.063(6) 0.085(8) 0.060(6) 0.002(6) 0.003(5) 0.004(5)
N005 0.062(7) 0.087(8) 0.104(9) -0.018(7) 0.014(7) -0.022(6)
N006 0.092(9) 0.095(10) 0.078(8) -0.006(7) -0.017(7) 0.014(7)
N007 0.089(11) 0.143(13) 0.102(11) -0.063(11) 0.011(8) 0.011(10)
C008 0.071(9) 0.073(10) 0.084(10) -0.007(9) -0.006(7) 0.003(8)
C009 0.067(9) 0.118(14) 0.100(12) 0.010(10) 0.030(8) 0.029(9)
C00A 0.14(2) 0.115(18) 0.134(18) 0.020(13) 0.026(16) -0.028(15)
N00B 0.142(12) 0.107(12) 0.113(12) -0.026(10) -0.021(9) 0.047(10)
C00C 0.071(9) 0.073(9) 0.080(10) 0.004(7) 0.000(7) 0.008(7)
N00D 0.113(10) 0.095(10) 0.092(10) -0.023(8) -0.011(8) 0.005(7)
C00E 0.074(12) 0.18(2) 0.091(12) -0.061(14) 0.014(10) -0.043(14)
C00F 0.085(10) 0.099(11) 0.083(11) -0.011(9) 0.002(9) 0.024(8)
C00G 0.080(15) 0.36(5) 0.101(19) -0.07(3) 0.005(13) 0.00(3)
C00H 0.115(13) 0.071(10) 0.069(10) -0.001(8) -0.021(10) 0.025(9)
C00I 0.108(12) 0.107(13) 0.072(11) -0.011(9) 0.008(8) 0.022(10)
C00J 0.113(16) 0.108(14) 0.130(19) -0.023(13) -0.041(14) 0.007(11)
C00K 0.095(11) 0.102(13) 0.100(12) 0.018(10) 0.007(9) -0.017(10)
O00L 0.119(12) 0.163(16) 0.29(2) 0.038(16) -0.005(13) -0.011(11)
C00M 0.089(10) 0.093(11) 0.075(9) 0.009(9) 0.010(8) 0.004(10)
C00N 0.18(2) 0.149(19) 0.103(18) -0.019(15) -0.053(17) 0.010(17)
C00O 0.078(11) 0.152(17) 0.094(12) -0.021(11) -0.014(9) 0.018(10)
C00P 0.115(14) 0.139(16) 0.112(16) -0.011(13) 0.019(12) 0.055(12)
C00Q 0.083(11) 0.128(13) 0.101(12) -0.028(11) 0.018(9) -0.020(11)
C00R 0.068(10) 0.23(2) 0.118(15) -0.088(16) -0.006(10) 0.015(15)
C00S 0.126(14) 0.109(14) 0.099(14) -0.006(11) -0.016(11) 0.030(11)
C00T 0.113(13) 0.084(11) 0.085(11) -0.002(9) 0.013(10) -0.001(9)
C00U 0.139(16) 0.113(15) 0.085(12) 0.000(10) -0.012(11) -0.011(12)
C00V 0.25(3) 0.146(19) 0.23(3) 0.01(2) 0.04(2) -0.10(2)
C00W 0.077(18) 0.34(5) 0.10(2) -0.05(3) 0.006(14) -0.07(3)
C2 0.099(14) 0.32(3) 0.111(16) -0.075(19) 0.042(13) -0.08(2)

loop_
_atom_type_symbol
_atom_type_description
_atom_type_scat_dispersion_real
_atom_type_scat_dispersion_imag
_atom_type_scat_source
C C 0.0033 0.0016 'International Tables Vol C Tables 4.2.6.8 and 6.1.1.4'
H H 0.0000 0.0000 'International Tables Vol C Tables 4.2.6.8 and 6.1.1.4'
Fe Fe 0.3463 0.8444 'International Tables Vol C Tables 4.2.6.8 and 6.1.1.4'
N N 0.0061 0.0033 'International Tables Vol C Tables 4.2.6.8 and 6.1.1.4'
O O 0.0106 0.0060 'International Tables Vol C Tables 4.2.6.8 and 6.1.1.4'
Se Se -0.0929 2.2259 'International Tables Vol C Tables 4.2.6.8 and 6.1.1.4'

loop_
_geom_angle_atom_site_label_1
_geom_angle_atom_site_label_2
_geom_angle_atom_site_label_3
_geom_angle
_geom_angle_site_symmetry_1
_geom_angle_site_symmetry_3
_geom_angle_publ_flag
N005 Fe02 N004 76.0(4) . . ?
N005 Fe02 N006 95.4(5) . . ?
N005 Fe02 N007 74.7(6) . . ?
N005 Fe02 N00D 90.5(5) . . ?
N006 Fe02 N004 73.8(5) . . ?
N007 Fe02 N004 147.8(5) . . ?
N007 Fe02 N006 96.0(5) . . ?
N00B Fe02 N004 115.4(5) . . ?
N00B Fe02 N005 168.7(6) . . ?
N00B Fe02 N006 87.7(5) . . ?
N00B Fe02 N007 94.1(7) . . ?
N00B Fe02 N00D 89.5(5) . . ?
N00D Fe02 N004 93.1(5) . . ?
N00D Fe02 N006 163.8(6) . . ?
N00D Fe02 N007 100.1(5) . . ?
Fe02 N004 H004 109.2 . . ?
C00C N004 Fe02 111.4(8) . . ?
C00C N004 H004 109.2 . . ?
C00M N004 Fe02 108.9(8) . . ?
C00M N004 H004 109.2 . . ?
C00M N004 C00C 108.8(11) . . ?
C008 N005 Fe02 117.4(9) . . ?
C00Q N005 Fe02 120.2(12) . . ?
C00Q N005 C008 122.4(14) . . ?
C00H N006 Fe02 115.3(10) . . ?
C00H N006 C00O 118.9(13) . . ?
C00O N006 Fe02 125.3(12) . . ?
C00E N007 Fe02 114.7(12) . . ?
C00R N007 Fe02 126.9(17) . . ?
C00R N007 C00E 118(2) . . ?
N005 C008 H008 106.9 . . ?
N005 C008 C00C 105.9(11) . . ?
N005 C008 C00T 118.5(12) . . ?
C00C C008 H008 106.9 . . ?
C00C C008 C00T 111.1(12) . . ?
C00T C008 H008 106.9 . . ?
H00A C009 H00B 108.0 . . ?
C00C C009 H00A 109.4 . . ?
C00C C009 H00B 109.4 . . ?
C00P C009 H00A 109.4 . . ?
C00P C009 H00B 109.4 . . ?
C00P C009 C00C 111.2(13) . . ?
O00L C00A C00K 122(2) . . ?
O00L C00A C00V 120(2) . . ?
C00V C00A C00K 119(2) . . ?
C00I N00B Fe02 175.7(16) . . ?
N004 C00C C008 107.3(11) . . ?
N004 C00C C009 114.8(12) . . ?
N004 C00C H00C 108.5 . . ?
C008 C00C C009 109.0(11) . . ?
C008 C00C H00C 108.5 . . ?
C009 C00C H00C 108.5 . . ?
C00F N00D Fe02 178.4(15) . . ?
N007 C00E C00Q 114.0(17) . . ?
N007 C00E C2 125(2) . . ?
C2 C00E C00Q 121(3) . . ?
N00D C00F Se01 176.6(16) . . ?
C00R C00G H00G 121.6 . . ?
C00W C00G H00G 121.6 . . ?
C00W C00G C00R 117(4) . . ?
N006 C00H C00M 117.4(12) . . ?
N006 C00H C00U 122.3(16) . . ?
C00U C00H C00M 120.2(17) . . ?
N00B C00I Se03 177.6(16) . . ?
C00N C00J H00J 118.2 . . ?
C00N C00J C00O 124(2) . . ?
C00O C00J H00J 118.2 . . ?
C00A C00K H00D 108.4 . . ?
C00A C00K H00E 108.4 . . ?
C00A C00K C00M 115.7(15) . . ?
H00D C00K H00E 107.4 . . ?
C00M C00K H00D 108.4 . . ?
C00M C00K H00E 108.4 . . ?
N004 C00M C00H 108.4(11) . . ?
N004 C00M C00K 109.5(13) . . ?
N004 C00M H00M 110.0 . . ?
C00H C00M C00K 108.9(12) . . ?
C00H C00M H00M 110.0 . . ?
C00K C00M H00M 110.0 . . ?
C00J C00N H00N 120.6 . . ?
C00J C00N C00U 119(2) . . ?
C00U C00N H00N 120.6 . . ?
N006 C00O C00J 119.1(18) . . ?
N006 C00O H00O 120.5 . . ?
C00J C00O H00O 120.5 . . ?
C009 C00P H00F 109.2 . . ?
C009 C00P H00H 109.2 . . ?
H00F C00P H00H 107.9 . . ?
C00S C00P C009 111.9(13) . . ?
C00S C00P H00F 109.2 . . ?
C00S C00P H00H 109.2 . . ?
N005 C00Q C00E 116.4(18) . . ?
N005 C00Q H00Q 121.8 . . ?
C00E C00Q H00Q 121.8 . . ?
N007 C00R C00G 121(3) . . ?
N007 C00R H00R 119.3 . . ?
C00G C00R H00R 119.3 . . ?
C00P C00S H00I 109.5 . . ?
C00P C00S H00K 109.5 . . ?
C00P C00S C00T 110.8(14) . . ?
H00I C00S H00K 108.1 . . ?
C00T C00S H00I 109.5 . . ?
C00T C00S H00K 109.5 . . ?
C008 C00T H00L 109.3 . . ?
C008 C00T H00P 109.3 . . ?
C00S C00T C008 111.7(13) . . ?
C00S C00T H00L 109.3 . . ?
C00S C00T H00P 109.3 . . ?
H00L C00T H00P 107.9 . . ?
C00H C00U C00N 117.2(19) . . ?
C00H C00U H00U 121.4 . . ?
C00N C00U H00U 121.4 . . ?
C00A C00V H00S 109.5 . . ?
C00A C00V H00T 109.5 . . ?
C00A C00V H00V 109.5 . . ?
H00S C00V H00T 109.5 . . ?
H00S C00V H00V 109.5 . . ?
H00T C00V H00V 109.5 . . ?
C00G C00W H00W 118.0 . . ?
C00G C00W C2 124(4) . . ?
C2 C00W H00W 118.0 . . ?
C00E C2 C00W 114(3) . . ?
C00E C2 H2 123.0 . . ?
C00W C2 H2 123.0 . . ?

loop_
_geom_bond_atom_site_label_1
_geom_bond_atom_site_label_2
_geom_bond_distance
_geom_bond_site_symmetry_2
_geom_bond_publ_flag
Se01 C00F 1.754(17) . ?
Fe02 N004 2.237(10) . ?
Fe02 N005 2.086(12) . ?
Fe02 N006 2.213(12) . ?
Fe02 N007 2.167(17) . ?
Fe02 N00B 2.053(15) . ?
Fe02 N00D 2.112(14) . ?
Se03 C00I 1.794(18) . ?
N004 H004 0.9800 . ?
N004 C00C 1.491(14) . ?
N004 C00M 1.482(15) . ?
N005 C008 1.480(16) . ?
N005 C00Q 1.251(17) . ?
N006 C00H 1.345(18) . ?
N006 C00O 1.349(17) . ?
N007 C00E 1.35(2) . ?
N007 C00R 1.34(2) . ?
C008 H008 0.9800 . ?
C008 C00C 1.523(18) . ?
C008 C00T 1.528(19) . ?
C009 H00A 0.9700 . ?
C009 H00B 0.9700 . ?
C009 C00C 1.534(16) . ?
C009 C00P 1.51(2) . ?
C00A C00K 1.50(3) . ?
C00A O00L 1.17(2) . ?
C00A C00V 1.48(3) . ?
N00B C00I 1.147(16) . ?
C00C H00C 0.9800 . ?
N00D C00F 1.150(16) . ?
C00E C00Q 1.47(2) . ?
C00E C2 1.38(2) . ?
C00G H00G 0.9300 . ?
C00G C00R 1.40(4) . ?
C00G C00W 1.37(4) . ?
C00H C00M 1.507(18) . ?
C00H C00U 1.38(2) . ?
C00J H00J 0.9300 . ?
C00J C00N 1.30(3) . ?
C00J C00O 1.37(2) . ?
C00K H00D 0.9700 . ?
C00K H00E 0.9700 . ?
C00K C00M 1.53(2) . ?
C00M H00M 0.9800 . ?
C00N H00N 0.9300 . ?
C00N C00U 1.40(2) . ?
C00O H00O 0.9300 . ?
C00P H00F 0.9700 . ?
C00P H00H 0.9700 . ?
C00P C00S 1.48(2) . ?
C00Q H00Q 0.9300 . ?
C00R H00R 0.9300 . ?
C00S H00I 0.9700 . ?
C00S H00K 0.9700 . ?
C00S C00T 1.48(2) . ?
C00T H00L 0.9700 . ?
C00T H00P 0.9700 . ?
C00U H00U 0.9300 . ?
C00V H00S 0.9600 . ?
C00V H00T 0.9600 . ?
C00V H00V 0.9600 . ?
C00W H00W 0.9300 . ?
C00W C2 1.39(3) . ?
C2 H2 0.9300 . ?
